data_2212969
loop_
_publ_author_name
'Todd, Malcolm J.'
'Harrison, William T. A.'

_publ_section_title
;
 4-Aza-1-azoniabicyclo[2.2.2]octane dihydrogenarsenate monohydrate
;
_journal_coeditor_code NG2222
_journal_issue 4
_journal_name_full 'Acta Crystallographica Section E'
_journal_page_first m945
_journal_page_last m947
_journal_paper_doi 10.1107/S1600536807009178
_journal_volume 63
_journal_year 2007
_chemical_formula_iupac 'C6 H13 N2 +, As H2 O4 -, H2 O'
_chemical_formula_moiety 'C6 H13 N2 +, As H2 O4 -, H2 O'
_chemical_formula_sum 'C6 H17 As N2 O5'
_chemical_formula_weight 272.14
_chemical_name_systematic
;
4-Aza-1-azoniabicyclo[2.2.2]octane dihydrogenarsenate monohydrate
;
_space_group_IT_number 2
_symmetry_cell_setting triclinic
_symmetry_space_group_name_Hall '-P 1'
_symmetry_space_group_name_H-M 'P -1'
_atom_sites_solution_hydrogens 'difmap (O-H, N-H) and geom (C-H)'
_atom_sites_solution_primary direct
_atom_sites_solution_secondary difmap
_audit_creation_method SHELXL-97
_cell_angle_alpha 91.710(3)
_cell_angle_beta 103.604(3)
_cell_angle_gamma 111.720(3)
_cell_formula_units_Z 2
_cell_length_a 6.9515(3)
_cell_length_b 9.0103(4)
_cell_length_c 9.2845(4)
_cell_measurement_reflns_used 2217
_cell_measurement_temperature 120(2)
_cell_measurement_theta_max 27.48
_cell_measurement_theta_min 2.91
_cell_volume 520.67(4)
_computing_cell_refinement 'SCALEPACK (Otwinowski & Minor, 1997)'
_computing_data_collection 'COLLECT (Nonius, 1998)'
_computing_data_reduction
;
SCALEPACK and DENZO (Otwinowski & Minor, 1997), and SORTAV (Blessing,
1995)
;
_computing_molecular_graphics 'ORTEP-3 (Farrugia, 1997)'
_computing_publication_material SHELXL97
_computing_structure_refinement 'SHELXL97 (Sheldrick, 1997)'
_computing_structure_solution 'SHELXS97 (Sheldrick, 1997)'
_diffrn_ambient_temperature 120(2)
_diffrn_measured_fraction_theta_full 0.988
_diffrn_measured_fraction_theta_max 0.988
_diffrn_measurement_device_type 'Nonius KappaCCD'
_diffrn_measurement_method \w
_diffrn_radiation_monochromator graphite
_diffrn_radiation_source 'fine-focus sealed tube'
_diffrn_radiation_type MoK\a
_diffrn_radiation_wavelength 0.71073
_diffrn_reflns_av_R_equivalents 0.0409
_diffrn_reflns_av_sigmaI/netI 0.0346
_diffrn_reflns_limit_h_max 8
_diffrn_reflns_limit_h_min -9
_diffrn_reflns_limit_k_max 11
_diffrn_reflns_limit_k_min -11
_diffrn_reflns_limit_l_max 12
_diffrn_reflns_limit_l_min -12
_diffrn_reflns_number 10518
_diffrn_reflns_theta_full 27.61
_diffrn_reflns_theta_max 27.61
_diffrn_reflns_theta_min 3.12
_diffrn_standards_decay_% 0
_exptl_absorpt_coefficient_mu 3.266
_exptl_absorpt_correction_T_max 0.881
_exptl_absorpt_correction_T_min 0.508
_exptl_absorpt_correction_type multi-scan
_exptl_absorpt_process_details '(SADABS; Bruker, 1999)'
_exptl_crystal_colour colourless
_exptl_crystal_density_diffrn 1.736
_exptl_crystal_density_method 'not measured'
_exptl_crystal_description slab
_exptl_crystal_F_000 280
_exptl_crystal_size_max 0.24
_exptl_crystal_size_mid 0.14
_exptl_crystal_size_min 0.04
_refine_diff_density_max 0.539
_refine_diff_density_min -0.782
_refine_ls_extinction_coef 0.021(2)
_refine_ls_extinction_expression Fc^*^=kFc[1+0.001xFc^2^\l^3^/sin(2\q)]^-1/4^
_refine_ls_extinction_method SHELXL97
_refine_ls_goodness_of_fit_ref 1.108
_refine_ls_hydrogen_treatment constr
_refine_ls_matrix_type full
_refine_ls_number_parameters 128
_refine_ls_number_reflns 2380
_refine_ls_number_restraints 0
_refine_ls_restrained_S_all 1.108
_refine_ls_R_factor_all 0.0298
_refine_ls_R_factor_gt 0.0265
_refine_ls_shift/su_max 0.000
_refine_ls_shift/su_mean 0.000
_refine_ls_structure_factor_coef Fsqd
_refine_ls_weighting_details 'calc w=1/[\s^2^(Fo^2^)+(0.0224P)^2^+0.5077P] where P=(Fo^2^+2Fc^2^)/3'
_refine_ls_weighting_scheme calc
_refine_ls_wR_factor_gt 0.0637
_refine_ls_wR_factor_ref 0.0652
_reflns_number_gt 2231
_reflns_number_total 2380
_reflns_threshold_expression I>2\s(I)
_cod_data_source_file ng2222.cif
_cod_data_source_block I
_cod_database_code 2212969
_cod_database_fobs_code 2212969

loop_
_symmetry_equiv_pos_as_xyz
'x, y, z'
'-x, -y, -z'

loop_
_atom_site_type_symbol
_atom_site_label
_atom_site_fract_x
_atom_site_fract_y
_atom_site_fract_z
_atom_site_U_iso_or_equiv
_atom_site_adp_type
_atom_site_calc_flag
_atom_site_refinement_flags
_atom_site_occupancy
As As1 0.65267(3) 0.14830(2) 0.72146(2) 0.01423(10) Uani d . 1
O O1 0.9047(2) 0.19882(19) 0.82113(16) 0.0186(3) Uani d . 1
O O2 0.6216(3) 0.21008(19) 0.55540(16) 0.0205(3) Uani d . 1
O O3 0.5391(3) 0.2245(2) 0.83434(17) 0.0222(4) Uani d . 1
H H1 0.4379 0.2579 0.7826 0.027 Uiso d R 1
O O4 0.5219(3) -0.05686(18) 0.70824(17) 0.0206(3) Uani d . 1
H H2 0.4879 -0.0952 0.6085 0.025 Uiso d R 1
O O5 0.2508(3) 0.3304(2) 0.71010(17) 0.0222(4) Uani d . 1
H H3 0.1405 0.2998 0.7471 0.027 Uiso d R 1
H H4 0.2033 0.3338 0.6101 0.027 Uiso d R 1
N N1 0.1288(3) 0.3163(2) 0.3963(2) 0.0167(4) Uani d . 1
N N2 0.0109(3) 0.2613(2) 0.11375(19) 0.0150(4) Uani d . 1
H H5 -0.0327 0.2413 0.0099 0.018 Uiso calc R 1
C C1 0.0228(4) 0.1409(3) 0.3478(2) 0.0185(5) Uani d . 1
H H1A -0.0959 0.0935 0.3954 0.022 Uiso calc R 1
H H1B 0.1274 0.0901 0.3802 0.022 Uiso calc R 1
C C2 0.3179(4) 0.3838(3) 0.3351(2) 0.0180(4) Uani d . 1
H H2A 0.4276 0.3418 0.3817 0.022 Uiso calc R 1
H H2B 0.3820 0.5026 0.3593 0.022 Uiso calc R 1
C C3 -0.0227(4) 0.3922(3) 0.3374(2) 0.0174(4) Uani d . 1
H H3A 0.0431 0.5083 0.3765 0.021 Uiso calc R 1
H H3B -0.1542 0.3423 0.3717 0.021 Uiso calc R 1
C C4 -0.0667(4) 0.1060(3) 0.1762(2) 0.0215(5) Uani d . 1
H H4A -0.0161 0.0288 0.1353 0.026 Uiso calc R 1
H H4B -0.2256 0.0583 0.1489 0.026 Uiso calc R 1
C C5 0.2512(4) 0.3377(3) 0.1639(2) 0.0218(5) Uani d . 1
H H5A 0.3047 0.4349 0.1144 0.026 Uiso calc R 1
H H5B 0.3131 0.2612 0.1373 0.026 Uiso calc R 1
C C6 -0.0825(4) 0.3718(3) 0.1651(2) 0.0241(5) Uani d . 1
H H6A -0.2405 0.3257 0.1245 0.029 Uiso calc R 1
H H6B -0.0241 0.4777 0.1294 0.029 Uiso calc R 1

loop_
_atom_site_aniso_label
_atom_site_aniso_U_11
_atom_site_aniso_U_22
_atom_site_aniso_U_33
_atom_site_aniso_U_12
_atom_site_aniso_U_13
_atom_site_aniso_U_23
As1 0.01670(14) 0.01544(13) 0.00860(13) 0.00522(9) 0.00178(9) -0.00091(8)
O1 0.0156(7) 0.0257(8) 0.0112(7) 0.0058(7) 0.0017(6) -0.0017(6)
O2 0.0307(9) 0.0160(8) 0.0107(7) 0.0064(7) 0.0022(6) 0.0008(6)
O3 0.0268(9) 0.0324(9) 0.0134(8) 0.0195(8) 0.0035(7) -0.0009(7)
O4 0.0297(9) 0.0137(7) 0.0117(7) 0.0028(7) 0.0025(7) -0.0003(6)
O5 0.0194(8) 0.0346(10) 0.0153(8) 0.0121(7) 0.0063(7) 0.0057(7)
N1 0.0197(9) 0.0177(9) 0.0124(9) 0.0069(7) 0.0046(7) 0.0015(7)
N2 0.0177(9) 0.0155(9) 0.0097(8) 0.0053(7) 0.0019(7) -0.0007(7)
C1 0.0227(11) 0.0155(10) 0.0166(11) 0.0065(9) 0.0055(9) 0.0033(8)
C2 0.0160(10) 0.0216(11) 0.0134(10) 0.0053(9) 0.0019(8) 0.0006(8)
C3 0.0213(11) 0.0189(11) 0.0116(10) 0.0077(9) 0.0042(9) 0.0000(8)
C4 0.0284(12) 0.0161(11) 0.0171(11) 0.0049(9) 0.0072(10) 0.0003(8)
C5 0.0169(11) 0.0289(13) 0.0142(11) 0.0030(9) 0.0043(9) 0.0003(9)
C6 0.0299(13) 0.0359(14) 0.0121(10) 0.0219(11) 0.0015(9) -0.0028(9)

loop_
_atom_type_symbol
_atom_type_description
_atom_type_scat_dispersion_real
_atom_type_scat_dispersion_imag
_atom_type_scat_source
C C 0.0033 0.0016 'International Tables Vol C Tables 4.2.6.8 and 6.1.1.4'
H H 0.0000 0.0000 'International Tables Vol C Tables 4.2.6.8 and 6.1.1.4'
N N 0.0061 0.0033 'International Tables Vol C Tables 4.2.6.8 and 6.1.1.4'
O O 0.0106 0.0060 'International Tables Vol C Tables 4.2.6.8 and 6.1.1.4'
As As 0.0499 2.0058 'International Tables Vol C Tables 4.2.6.8 and 6.1.1.4'

loop_
_geom_angle_atom_site_label_1
_geom_angle_atom_site_label_2
_geom_angle_atom_site_label_3
_geom_angle
O2 As1 O1 115.74(8)
O2 As1 O3 112.12(8)
O1 As1 O3 104.37(8)
O2 As1 O4 111.19(8)
O1 As1 O4 108.29(8)
O3 As1 O4 104.32(8)
As1 O3 H1 113.1
As1 O4 H2 105.9
H3 O5 H4 108.2
C3 N1 C1 109.10(17)
C3 N1 C2 108.82(17)
C1 N1 C2 109.11(17)
C4 N2 C6 109.75(18)
C4 N2 C5 109.68(18)
C6 N2 C5 110.04(18)
C4 N2 H5 109.1
C6 N2 H5 109.1
C5 N2 H5 109.1
N1 C1 C4 110.59(18)
N1 C1 H1A 109.5
C4 C1 H1A 109.5
N1 C1 H1B 109.5
C4 C1 H1B 109.5
H1A C1 H1B 108.1
N1 C2 C5 110.42(17)
N1 C2 H2A 109.6
C5 C2 H2A 109.6
N1 C2 H2B 109.6
C5 C2 H2B 109.6
H2A C2 H2B 108.1
N1 C3 C6 110.66(17)
N1 C3 H3A 109.5
C6 C3 H3A 109.5
N1 C3 H3B 109.5
C6 C3 H3B 109.5
H3A C3 H3B 108.1
N2 C4 C1 108.00(17)
N2 C4 H4A 110.1
C1 C4 H4A 110.1
N2 C4 H4B 110.1
C1 C4 H4B 110.1
H4A C4 H4B 108.4
N2 C5 C2 107.90(17)
N2 C5 H5A 110.1
C2 C5 H5A 110.1
N2 C5 H5B 110.1
C2 C5 H5B 110.1
H5A C5 H5B 108.4
N2 C6 C3 108.04(19)
N2 C6 H6A 110.1
C3 C6 H6A 110.1
N2 C6 H6B 110.1
C3 C6 H6B 110.1
H6A C6 H6B 108.4

loop_
_geom_bond_atom_site_label_1
_geom_bond_atom_site_label_2
_geom_bond_distance
_geom_bond_publ_flag
As1 O2 1.6483(15) y
As1 O1 1.6598(15) y
As1 O3 1.7151(15) y
As1 O4 1.7172(15) y
O3 H1 0.9068 ?
O4 H2 0.9217 ?
O5 H3 0.8686 ?
O5 H4 0.9152 ?
N1 C3 1.470(3) ?
N1 C1 1.477(3) ?
N1 C2 1.483(3) ?
N2 C4 1.491(3) ?
N2 C6 1.495(3) ?
N2 C5 1.499(3) ?
N2 H5 0.9300 ?
C1 C4 1.544(3) ?
C1 H1A 0.9900 ?
C1 H1B 0.9900 ?
C2 C5 1.545(3) ?
C2 H2A 0.9900 ?
C2 H2B 0.9900 ?
C3 C6 1.543(3) ?
C3 H3A 0.9900 ?
C3 H3B 0.9900 ?
C4 H4A 0.9900 ?
C4 H4B 0.9900 ?
C5 H5A 0.9900 ?
C5 H5B 0.9900 ?
C6 H6A 0.9900 ?
C6 H6B 0.9900 ?

loop_
_geom_hbond_atom_site_label_D
_geom_hbond_atom_site_label_H
_geom_hbond_atom_site_label_A
_geom_hbond_site_symmetry_A
_geom_hbond_distance_DH
_geom_hbond_distance_HA
_geom_hbond_distance_DA
_geom_hbond_angle_DHA
O3 H1 O5 . 0.91 1.68 2.579(2) 172
O4 H2 O2 2_656 0.92 1.66 2.554(2) 164
O5 H3 O1 1_455 0.87 1.86 2.718(2) 170
O5 H4 N1 . 0.92 1.92 2.821(2) 170
N2 H5 O1 1_454 0.93 1.70 2.627(2) 175
C2 H2A O2 . 0.99 2.47 3.420(3) 161
C4 H4A O1 2_656 0.99 2.46 3.330(3) 147

loop_
_geom_torsion_atom_site_label_1
_geom_torsion_atom_site_label_2
_geom_torsion_atom_site_label_3
_geom_torsion_atom_site_label_4
_geom_torsion
C3 N1 C1 C4 54.7(2)
C2 N1 C1 C4 -64.1(2)
C3 N1 C2 C5 -64.9(2)
C1 N1 C2 C5 54.1(2)
C1 N1 C3 C6 -63.9(2)
C2 N1 C3 C6 55.1(2)
C6 N2 C4 C1 -64.9(2)
C5 N2 C4 C1 56.1(2)
N1 C1 C4 N2 7.9(3)
C4 N2 C5 C2 -65.7(2)
C6 N2 C5 C2 55.1(2)
N1 C2 C5 N2 8.7(3)
C4 N2 C6 C3 56.1(2)
C5 N2 C6 C3 -64.7(2)
N1 C3 C6 N2 7.7(3)

loop_
_cod_related_entry_id
_cod_related_entry_database
_cod_related_entry_code
1 ChemSpider 30655198
